data_7012890
loop_
_publ_author_name
'J\"org Haberecht'
'Anja Krummland'
'Frank Breher'
'Bj\"orn Gebhardt'
'Heinz R\"uegger'
'Reinhard Nesper'
'Hansj\"org Gr\"utzmacher'

_publ_section_title
;
 Functionalized borazines as precursors for new silica gels
;
_journal_issue 11
_journal_name_full 'Dalton Trans.'
_journal_page_first 2126
_journal_page_last 2132
_journal_paper_doi 10.1039/b302275g
_journal_year 2003
_chemical_formula_sum 'C15 H30 B3 N3 Si3'
_chemical_formula_weight 369.12
_chemical_name_common B-(tris(trimethylsilyl)ethynyl)-borazine&#x00A0;
_space_group_IT_number 45
_symmetry_cell_setting orthorhombic
_symmetry_space_group_name_Hall 'I 2 -2c'
_symmetry_space_group_name_H-M 'I b a 2'
_atom_sites_solution_hydrogens geom
_atom_sites_solution_primary direct
_atom_sites_solution_secondary difmap
_audit_creation_method SHELXL-97
_cell_angle_alpha 90.00
_cell_angle_beta 90.00
_cell_angle_gamma 90.00
_cell_formula_units_Z 8
_cell_length_a 16.7390(10)
_cell_length_b 23.8630(10)
_cell_length_c 12.3450(10)
_cell_measurement_temperature 193(2)
_cell_volume 4931.1(5)
_computing_molecular_graphics 'Ortep32, POV-Ray for Windows'
_computing_structure_refinement 'SHELXL-97 (Sheldrick, 1997)'
_computing_structure_solution 'SHELXS-97 (Sheldrick, 1990)'
_diffrn_ambient_temperature 193(2)
_diffrn_measured_fraction_theta_full 0.993
_diffrn_measured_fraction_theta_max 0.993
_diffrn_measurement_device_type 'Stoe IPDS System'
_diffrn_radiation_monochromator graphite
_diffrn_radiation_source 'fine-focus sealed tube'
_diffrn_radiation_type MoK\a
_diffrn_radiation_wavelength 0.71073
_diffrn_reflns_av_R_equivalents 0.0266
_diffrn_reflns_av_sigmaI/netI 0.0150
_diffrn_reflns_limit_h_max 19
_diffrn_reflns_limit_h_min -19
_diffrn_reflns_limit_k_max 28
_diffrn_reflns_limit_k_min -28
_diffrn_reflns_limit_l_max 14
_diffrn_reflns_limit_l_min -14
_diffrn_reflns_number 21962
_diffrn_reflns_theta_full 24.93
_diffrn_reflns_theta_max 24.93
_diffrn_reflns_theta_min 1.49
_exptl_absorpt_coefficient_mu 0.195
_exptl_absorpt_correction_type none
_exptl_crystal_colour colorless
_exptl_crystal_density_diffrn 0.994
_exptl_crystal_density_method 'not measured'
_exptl_crystal_description cuboid
_exptl_crystal_F_000 1584
_exptl_crystal_size_max 0.42
_exptl_crystal_size_mid 0.27
_exptl_crystal_size_min 0.15
_refine_diff_density_max 0.233
_refine_diff_density_min -0.215
_refine_diff_density_rms 0.037
_refine_ls_abs_structure_details 'Flack H D (1983), Acta Cryst. A39, 876-881'
_refine_ls_abs_structure_Flack 0.07(12)
_refine_ls_extinction_method none
_refine_ls_goodness_of_fit_ref 1.053
_refine_ls_hydrogen_treatment mixed
_refine_ls_matrix_type full
_refine_ls_number_parameters 270
_refine_ls_number_reflns 4273
_refine_ls_number_restraints 1
_refine_ls_restrained_S_all 1.053
_refine_ls_R_factor_all 0.0371
_refine_ls_R_factor_gt 0.0350
_refine_ls_shift/su_max 4.522
_refine_ls_shift/su_mean 0.141
_refine_ls_structure_factor_coef Fsqd
_refine_ls_weighting_details 'calc w=1/[\s^2^(Fo^2^)+(0.0838P)^2^+0.2420P] where P=(Fo^2^+2Fc^2^)/3'
_refine_ls_weighting_scheme calc
_refine_ls_wR_factor_gt 0.1024
_refine_ls_wR_factor_ref 0.1042
_reflns_number_gt 4005
_reflns_number_total 4273
_reflns_threshold_expression >2sigma(I)
_cod_data_source_file b302275g.txt
_cod_data_source_block B-(tris(trimethylsilyl)ethynyl)-borazine_(4b)
_cod_original_sg_symbol_H-M Iba2
_cod_database_code 7012890

loop_
_symmetry_equiv_pos_as_xyz
'x, y, z'
'-x, -y, z'
'x+1/2, -y+1/2, z'
'-x+1/2, y+1/2, z'
'x+1/2, y+1/2, z+1/2'
'-x+1/2, -y+1/2, z+1/2'
'x+1, -y+1, z+1/2'
'-x+1, y+1, z+1/2'

loop_
_atom_site_label
_atom_site_type_symbol
_atom_site_fract_x
_atom_site_fract_y
_atom_site_fract_z
_atom_site_U_iso_or_equiv
_atom_site_adp_type
_atom_site_occupancy
_atom_site_symmetry_multiplicity
_atom_site_calc_flag
_atom_site_refinement_flags
_atom_site_disorder_assembly
_atom_site_disorder_group
B1 B 0.19962(11) 0.27416(9) -0.11599(17) 0.0354(4) Uani 1 1 d . . .
N1 N 0.25019(12) 0.30409(6) -0.18777(14) 0.0390(3) Uani 1 1 d . . .
H1 H 0.2503 0.3401 -0.1847 0.047 Uiso 1 1 calc R . .
C11 C 0.13884(11) 0.30470(7) -0.04154(16) 0.0395(4) Uani 1 1 d . . .
C12 C 0.08686(11) 0.32676(8) 0.00915(16) 0.0416(4) Uani 1 1 d . A .
Si1 Si 0.00223(3) 0.35810(3) 0.08405(6) 0.05133(17) Uani 1 1 d . . .
C13 C -0.0765(7) 0.3701(8) -0.0095(7) 0.221(9) Uani 0.66(3) 1 d P A 1
H13A H -0.0601 0.3978 -0.0614 0.265 Uiso 0.66(3) 1 calc PR A 1
H13B H -0.1228 0.3832 0.0287 0.265 Uiso 0.66(3) 1 calc PR A 1
H13C H -0.0890 0.3358 -0.0463 0.265 Uiso 0.66(3) 1 calc PR A 1
C13B C -0.0864(9) 0.3505(19) 0.002(3) 0.33(3) Uani 0.34(3) 1 d P A 2
H13D H -0.1279 0.3333 0.0441 0.393 Uiso 0.34(3) 1 calc PR A 2
H13E H -0.0746 0.3274 -0.0596 0.393 Uiso 0.34(3) 1 calc PR A 2
H13F H -0.1038 0.3867 -0.0222 0.393 Uiso 0.34(3) 1 calc PR A 2
C14 C 0.0377(3) 0.42332(16) 0.1452(5) 0.1284(18) Uani 1 1 d . A .
H14A H 0.0563 0.4481 0.0894 0.154 Uiso 1 1 calc R . .
H14B H 0.0807 0.4153 0.1943 0.154 Uiso 1 1 calc R . .
H14C H -0.0052 0.4408 0.1840 0.154 Uiso 1 1 calc R . .
C15 C -0.0247(3) 0.30986(17) 0.1962(4) 0.1226(17) Uani 1 1 d . A .
H15A H -0.0754 0.3206 0.2259 0.147 Uiso 1 1 calc R . .
H15B H 0.0154 0.3118 0.2517 0.147 Uiso 1 1 calc R . .
H15C H -0.0279 0.2722 0.1691 0.147 Uiso 1 1 calc R . .
B2 B 0.30068(12) 0.27728(9) -0.26464(18) 0.0378(4) Uani 1 1 d . . .
N2 N 0.29693(9) 0.21765(6) -0.26937(14) 0.0401(4) Uani 1 1 d . . .
H2 H 0.3241 0.2006 -0.3185 0.048 Uiso 1 1 calc R . .
C21 C 0.35885(11) 0.31008(7) -0.33777(16) 0.0408(4) Uani 1 1 d . . .
C22 C 0.40984(11) 0.33318(8) -0.39083(16) 0.0429(4) Uani 1 1 d . B .
Si2 Si 0.49185(3) 0.36552(3) -0.46827(6) 0.05174(17) Uani 1 1 d . . .
C23 C 0.4462(3) 0.4250(2) -0.5430(7) 0.0794(19) Uani 0.675(15) 1 d P B 1
H23A H 0.4229 0.4508 -0.4924 0.095 Uiso 0.675(15) 1 calc PR B 1
H23B H 0.4056 0.4111 -0.5908 0.095 Uiso 0.675(15) 1 calc PR B 1
H23C H 0.4866 0.4438 -0.5845 0.095 Uiso 0.675(15) 1 calc PR B 1
C23B C 0.4726(11) 0.3788(18) -0.5947(12) 0.21(2) Uani 0.325(15) 1 d P B 2
H23D H 0.4293 0.4050 -0.5993 0.252 Uiso 0.325(15) 1 calc PR B 2
H23E H 0.4581 0.3447 -0.6310 0.252 Uiso 0.325(15) 1 calc PR B 2
H23F H 0.5192 0.3945 -0.6285 0.252 Uiso 0.325(15) 1 calc PR B 2
C24 C 0.5855(9) 0.3234(7) -0.452(2) 0.194(15) Uani 0.340(10) 1 d P B 1
H24A H 0.6299 0.3440 -0.4810 0.233 Uiso 0.340(10) 1 calc PR B 1
H24B H 0.5801 0.2886 -0.4907 0.233 Uiso 0.340(10) 1 calc PR B 1
H24C H 0.5945 0.3159 -0.3768 0.233 Uiso 0.340(10) 1 calc PR B 1
C24B C 0.5222(4) 0.3129(2) -0.5766(5) 0.089(2) Uani 0.660(10) 1 d P B 2
H24D H 0.5476 0.3322 -0.6355 0.107 Uiso 0.660(10) 1 calc PR B 2
H24E H 0.4756 0.2938 -0.6028 0.107 Uiso 0.660(10) 1 calc PR B 2
H24F H 0.5587 0.2862 -0.5461 0.107 Uiso 0.660(10) 1 calc PR B 2
C25 C 0.5126(16) 0.4379(8) -0.3944(18) 0.120(12) Uani 0.232(13) 1 d P B 1
H25A H 0.5691 0.4425 -0.3842 0.144 Uiso 0.232(13) 1 calc PR B 1
H25B H 0.4864 0.4381 -0.3252 0.144 Uiso 0.232(13) 1 calc PR B 1
H25C H 0.4924 0.4680 -0.4379 0.144 Uiso 0.232(13) 1 calc PR B 1
C25B C 0.5684(4) 0.3873(5) -0.3789(5) 0.161(6) Uani 0.768(13) 1 d P B 2
H25D H 0.5494 0.4176 -0.3349 0.193 Uiso 0.768(13) 1 calc PR B 2
H25E H 0.6139 0.3994 -0.4200 0.193 Uiso 0.768(13) 1 calc PR B 2
H25F H 0.5835 0.3565 -0.3332 0.193 Uiso 0.768(13) 1 calc PR B 2
B3 B 0.25013(15) 0.18499(9) -0.1963(2) 0.0396(4) Uani 1 1 d . . .
N3 N 0.20370(8) 0.21471(6) -0.11901(14) 0.0401(4) Uani 1 1 d . . .
H3 H 0.1769 0.1959 -0.0720 0.048 Uiso 1 1 calc R . .
C31 C 0.25041(13) 0.12040(8) -0.20360(18) 0.0432(4) Uani 1 1 d . . .
C32 C 0.25049(14) 0.06996(8) -0.21339(17) 0.0474(5) Uani 1 1 d . . .
Si3 Si 0.25116(3) -0.00599(2) -0.23820(7) 0.05084(17) Uani 1 1 d . . .
C33 C 0.15856(19) -0.03738(10) -0.1823(3) 0.0785(9) Uani 1 1 d . . .
H33A H 0.1632 -0.0405 -0.1050 0.094 Uiso 1 1 calc R . .
H33B H 0.1508 -0.0739 -0.2130 0.094 Uiso 1 1 calc R . .
H33C H 0.1138 -0.0140 -0.2000 0.094 Uiso 1 1 calc R . .
C34 C 0.25461(19) -0.01793(16) -0.3861(3) 0.0917(10) Uani 1 1 d . . .
H34A H 0.2086 -0.0012 -0.4194 0.110 Uiso 1 1 calc R . .
H34B H 0.2549 -0.0575 -0.4004 0.110 Uiso 1 1 calc R . .
H34C H 0.3022 -0.0013 -0.4153 0.110 Uiso 1 1 calc R . .
C35 C 0.34188(18) -0.03584(11) -0.1728(3) 0.0775(8) Uani 1 1 d . . .
H35A H 0.3877 -0.0140 -0.1926 0.093 Uiso 1 1 calc R . .
H35B H 0.3492 -0.0738 -0.1964 0.093 Uiso 1 1 calc R . .
H35C H 0.3355 -0.0351 -0.0955 0.093 Uiso 1 1 calc R . .

loop_
_atom_site_aniso_label
_atom_site_aniso_U_11
_atom_site_aniso_U_22
_atom_site_aniso_U_33
_atom_site_aniso_U_23
_atom_site_aniso_U_13
_atom_site_aniso_U_12
B1 0.0335(9) 0.0404(10) 0.0324(10) 0.0012(8) 0.0047(8) 0.0050(8)
N1 0.0461(8) 0.0309(8) 0.0401(7) 0.0006(7) 0.0076(5) 0.0010(7)
C11 0.0460(10) 0.0403(9) 0.0321(9) 0.0036(7) 0.0050(8) 0.0045(8)
C12 0.0438(9) 0.0468(9) 0.0343(9) 0.0018(8) 0.0051(8) 0.0084(8)
Si1 0.0429(3) 0.0647(3) 0.0464(3) -0.0080(3) 0.0078(2) 0.0147(2)
C13 0.169(10) 0.411(19) 0.083(6) -0.050(7) -0.057(5) 0.225(13)
C13B 0.040(8) 0.57(5) 0.37(4) -0.38(5) -0.073(12) 0.081(13)
C14 0.107(3) 0.102(2) 0.177(5) -0.061(3) 0.053(3) -0.003(2)
C15 0.122(3) 0.131(3) 0.115(3) 0.021(3) 0.071(3) 0.025(2)
B2 0.0389(10) 0.0384(9) 0.0360(11) 0.0004(8) 0.0024(8) -0.0016(8)
N2 0.0411(8) 0.0368(7) 0.0425(9) -0.0039(6) 0.0136(7) 0.0005(6)
C21 0.0454(10) 0.0373(9) 0.0398(11) -0.0051(8) 0.0054(8) -0.0015(8)
C22 0.0469(9) 0.0450(9) 0.0369(10) 0.0014(8) 0.0056(8) -0.0071(8)
Si2 0.0435(3) 0.0618(3) 0.0499(4) 0.0131(3) 0.0099(3) -0.0107(2)
C23 0.064(2) 0.078(3) 0.096(4) 0.036(3) 0.016(2) -0.012(2)
C23B 0.086(11) 0.48(6) 0.064(7) 0.097(18) -0.018(8) -0.15(2)
C24 0.098(10) 0.128(11) 0.36(4) 0.090(18) 0.125(18) 0.039(8)
C24B 0.092(4) 0.083(3) 0.093(4) -0.010(3) 0.056(3) -0.011(3)
C25 0.16(2) 0.092(11) 0.108(15) -0.022(10) 0.075(14) -0.089(13)
C25B 0.109(5) 0.287(14) 0.087(3) 0.066(5) -0.051(3) -0.131(8)
B3 0.0362(9) 0.0367(9) 0.0459(10) 0.0016(8) 0.0028(6) 0.0019(10)
N3 0.0369(8) 0.0387(8) 0.0447(9) 0.0072(7) 0.0111(7) 0.0003(6)
C31 0.0375(9) 0.0415(10) 0.0505(10) -0.0007(7) 0.0054(7) -0.0003(9)
C32 0.0479(11) 0.0392(10) 0.0552(13) 0.0003(8) 0.0056(9) 0.0020(8)
Si3 0.0600(4) 0.0335(2) 0.0590(3) -0.0044(3) 0.0102(3) 0.0010(2)
C33 0.0801(17) 0.0458(12) 0.110(2) -0.0134(12) 0.0207(16) -0.0130(12)
C34 0.113(3) 0.094(2) 0.0679(18) -0.0265(17) 0.0043(17) -0.0072(16)
C35 0.0789(17) 0.0589(14) 0.095(2) 0.0114(14) 0.0108(15) 0.0215(13)

loop_
_atom_type_symbol
_atom_type_description
_atom_type_scat_dispersion_real
_atom_type_scat_dispersion_imag
_atom_type_scat_source
C C 0.0033 0.0016 'International Tables Vol C Tables 4.2.6.8 and 6.1.1.4'
H H 0.0000 0.0000 'International Tables Vol C Tables 4.2.6.8 and 6.1.1.4'
B B 0.0013 0.0007 'International Tables Vol C Tables 4.2.6.8 and 6.1.1.4'
N N 0.0061 0.0033 'International Tables Vol C Tables 4.2.6.8 and 6.1.1.4'
Si Si 0.0817 0.0704 'International Tables Vol C Tables 4.2.6.8 and 6.1.1.4'

loop_
_geom_angle_atom_site_label_1
_geom_angle_atom_site_label_2
_geom_angle_atom_site_label_3
_geom_angle
_geom_angle_site_symmetry_1
_geom_angle_site_symmetry_3
_geom_angle_publ_flag
N1 B1 N3 117.24(16) . . ?
N1 B1 C11 121.63(16) . . ?
N3 B1 C11 121.05(16) . . ?
B1 N1 B2 123.01(14) . . ?
B1 N1 H1 118.5 . . ?
B2 N1 H1 118.5 . . ?
C12 C11 B1 174.0(2) . . ?
C11 C12 Si1 176.72(19) . . ?
C13 Si1 C14 111.9(7) . . ?
C13B Si1 C14 125.7(13) . . ?
C13 Si1 C12 108.0(3) . . ?
C13B Si1 C12 107.9(7) . . ?
C14 Si1 C12 107.56(14) . . ?
C13 Si1 C15 113.9(7) . . ?
C13B Si1 C15 99.0(17) . . ?
C14 Si1 C15 107.4(3) . . ?
C12 Si1 C15 107.94(13) . . ?
Si1 C13 H13A 109.4 . . ?
Si1 C13 H13B 109.5 . . ?
Si1 C13 H13C 109.6 . . ?
Si1 C13B H13D 121.8 . . ?
Si1 C13B H13E 121.8 . . ?
H13D C13B H13E 94.9 . . ?
Si1 C13B H13F 121.2 . . ?
H13D C13B H13F 95.2 . . ?
H13E C13B H13F 95.1 . . ?
Si1 C14 H14A 109.6 . . ?
Si1 C14 H14B 109.3 . . ?
H14A C14 H14B 109.5 . . ?
Si1 C14 H14C 109.5 . . ?
H14A C14 H14C 109.5 . . ?
H14B C14 H14C 109.5 . . ?
Si1 C15 H15A 109.5 . . ?
Si1 C15 H15B 109.5 . . ?
H15A C15 H15B 109.5 . . ?
Si1 C15 H15C 109.4 . . ?
H15A C15 H15C 109.5 . . ?
H15B C15 H15C 109.5 . . ?
N1 B2 N2 116.75(16) . . ?
N1 B2 C21 122.52(16) . . ?
N2 B2 C21 120.71(16) . . ?
B2 N2 B3 122.93(16) . . ?
B2 N2 H2 118.5 . . ?
B3 N2 H2 118.5 . . ?
C22 C21 B2 174.2(2) . . ?
C21 C22 Si2 176.64(18) . . ?
C23B Si2 C25B 133.3(6) . . ?
C22 Si2 C23 105.76(18) . . ?
C22 Si2 C24 110.1(4) . . ?
C23 Si2 C24 143.8(5) . . ?
C23B Si2 C24B 60.5(16) . . ?
C25B Si2 C24B 116.0(4) . . ?
C22 Si2 C25 104.9(4) . . ?
C23 Si2 C25 68.6(10) . . ?
C24 Si2 C25 105.8(13) . . ?
Si2 C23 H23A 109.5 . . ?
Si2 C23 H23B 109.5 . . ?
Si2 C23 H23C 109.5 . . ?
Si2 C23B H23D 110.0 . . ?
Si2 C23B H23E 110.2 . . ?
H23D C23B H23E 108.8 . . ?
Si2 C23B H23F 110.0 . . ?
H23D C23B H23F 108.9 . . ?
H23E C23B H23F 108.9 . . ?
Si2 C24 H24A 109.5 . . ?
Si2 C24 H24B 109.3 . . ?
Si2 C24 H24C 109.8 . . ?
Si2 C24B H24D 109.5 . . ?
Si2 C24B H24E 109.5 . . ?
H24D C24B H24E 109.5 . . ?
Si2 C24B H24F 109.5 . . ?
H24D C24B H24F 109.5 . . ?
H24E C24B H24F 109.5 . . ?
Si2 C25 H25A 109.6 . . ?
Si2 C25 H25B 109.5 . . ?
Si2 C25 H25C 109.4 . . ?
Si2 C25B H25D 109.7 . . ?
Si2 C25B H25E 109.4 . . ?
H25D C25B H25E 109.5 . . ?
Si2 C25B H25F 109.3 . . ?
H25D C25B H25F 109.5 . . ?
H25E C25B H25F 109.5 . . ?
N3 B3 N2 116.90(16) . . ?
N3 B3 C31 122.7(2) . . ?
N2 B3 C31 120.4(2) . . ?
B3 N3 B1 122.86(16) . . ?
B3 N3 H3 118.6 . . ?
B1 N3 H3 118.6 . . ?
C32 C31 B3 177.6(2) . . ?
C31 C32 Si3 176.13(19) . . ?
C32 Si3 C34 108.46(15) . . ?
C32 Si3 C33 109.34(11) . . ?
C34 Si3 C33 109.34(16) . . ?
C32 Si3 C35 108.05(12) . . ?
C34 Si3 C35 110.12(16) . . ?
C33 Si3 C35 111.46(16) . . ?
Si3 C33 H33A 109.5 . . ?
Si3 C33 H33B 109.5 . . ?
H33A C33 H33B 109.5 . . ?
Si3 C33 H33C 109.5 . . ?
H33A C33 H33C 109.5 . . ?
H33B C33 H33C 109.5 . . ?
Si3 C34 H34A 109.5 . . ?
Si3 C34 H34B 109.4 . . ?
H34A C34 H34B 109.5 . . ?
Si3 C34 H34C 109.5 . . ?
H34A C34 H34C 109.5 . . ?
H34B C34 H34C 109.5 . . ?
Si3 C35 H35A 109.5 . . ?
Si3 C35 H35B 109.4 . . ?
H35A C35 H35B 109.5 . . ?
Si3 C35 H35C 109.5 . . ?
H35A C35 H35C 109.5 . . ?
H35B C35 H35C 109.5 . . ?

loop_
_geom_bond_atom_site_label_1
_geom_bond_atom_site_label_2
_geom_bond_distance
_geom_bond_site_symmetry_2
_geom_bond_publ_flag
B1 N1 1.418(3) . ?
B1 N3 1.421(3) . ?
B1 C11 1.553(3) . ?
N1 B2 1.423(3) . ?
N1 H1 0.8600 . ?
C11 C12 1.194(3) . ?
C12 Si1 1.8496(19) . ?
Si1 C13 1.775(7) . ?
Si1 C13B 1.805(15) . ?
Si1 C14 1.829(4) . ?
Si1 C15 1.856(4) . ?
C13 H13A 0.9601 . ?
C13 H13B 0.9601 . ?
C13 H13C 0.9601 . ?
C13B H13D 1.1154 . ?
C13B H13E 1.1148 . ?
C13B H13F 1.1080 . ?
C14 H14A 0.9600 . ?
C14 H14B 0.9600 . ?
C14 H14C 0.9600 . ?
C15 H15A 0.9599 . ?
C15 H15B 0.9599 . ?
C15 H15C 0.9599 . ?
B2 N2 1.426(3) . ?
B2 C21 1.541(3) . ?
N2 B3 1.427(3) . ?
N2 H2 0.8600 . ?
C21 C22 1.209(3) . ?
C22 Si2 1.8423(19) . ?
Si2 C23B 1.625(11) . ?
Si2 C25B 1.769(4) . ?
Si2 C23 1.857(4) . ?
Si2 C24 1.873(13) . ?
Si2 C24B 1.904(5) . ?
Si2 C25 1.983(13) . ?
C23 H23A 0.9599 . ?
C23 H23B 0.9599 . ?
C23 H23C 0.9599 . ?
C23B H23D 0.9665 . ?
C23B H23E 0.9667 . ?
C23B H23F 0.9665 . ?
C24 H24A 0.9606 . ?
C24 H24B 0.9606 . ?
C24 H24C 0.9606 . ?
C24B H24D 0.9599 . ?
C24B H24E 0.9599 . ?
C24B H24F 0.9599 . ?
C25 H25A 0.9602 . ?
C25 H25B 0.9602 . ?
C25 H25C 0.9602 . ?
C25B H25D 0.9601 . ?
C25B H25E 0.9601 . ?
C25B H25F 0.9601 . ?
B3 N3 1.420(3) . ?
B3 C31 1.544(3) . ?
N3 H3 0.8600 . ?
C31 C32 1.210(3) . ?
C32 Si3 1.838(2) . ?
Si3 C34 1.849(3) . ?
Si3 C33 1.855(3) . ?
Si3 C35 1.862(3) . ?
C33 H33A 0.9599 . ?
C33 H33B 0.9599 . ?
C33 H33C 0.9599 . ?
C34 H34A 0.9599 . ?
C34 H34B 0.9599 . ?
C34 H34C 0.9599 . ?
C35 H35A 0.9599 . ?
C35 H35B 0.9599 . ?
C35 H35C 0.9599 . ?

loop_
_geom_torsion_atom_site_label_1
_geom_torsion_atom_site_label_2
_geom_torsion_atom_site_label_3
_geom_torsion_atom_site_label_4
_geom_torsion
_geom_torsion_site_symmetry_1
_geom_torsion_site_symmetry_2
_geom_torsion_site_symmetry_3
_geom_torsion_site_symmetry_4
_geom_torsion_publ_flag
N3 B1 N1 B2 3.2(3) . . . . ?
C11 B1 N1 B2 -173.50(17) . . . . ?
N1 B1 C11 C12 102.3(18) . . . . ?
N3 B1 C11 C12 -74.3(19) . . . . ?
B1 C11 C12 Si1 24(5) . . . . ?
C11 C12 Si1 C13 -47(3) . . . . ?
C11 C12 Si1 C13B -30(4) . . . . ?
C11 C12 Si1 C14 -168(3) . . . . ?
C11 C12 Si1 C15 76(3) . . . . ?
B1 N1 B2 N2 1.8(3) . . . . ?
B1 N1 B2 C21 -176.47(17) . . . . ?
N1 B2 N2 B3 -4.7(3) . . . . ?
C21 B2 N2 B3 173.60(19) . . . . ?
N1 B2 C21 C22 118.8(18) . . . . ?
N2 B2 C21 C22 -59.4(19) . . . . ?
B2 C21 C22 Si2 7(5) . . . . ?
C21 C22 Si2 C23B 136(4) . . . . ?
C21 C22 Si2 C25B -56(3) . . . . ?
C21 C22 Si2 C23 -177(100) . . . . ?
C21 C22 Si2 C24 8(3) . . . . ?
C21 C22 Si2 C24B 71(3) . . . . ?
C21 C22 Si2 C25 -106(3) . . . . ?
B2 N2 B3 N3 2.4(3) . . . . ?
B2 N2 B3 C31 -178.29(19) . . . . ?
N2 B3 N3 B1 3.1(3) . . . . ?
C31 B3 N3 B1 -176.2(2) . . . . ?
N1 B1 N3 B3 -5.8(3) . . . . ?
C11 B1 N3 B3 170.95(19) . . . . ?
N3 B3 C31 C32 137(6) . . . . ?
N2 B3 C31 C32 -43(6) . . . . ?
B3 C31 C32 Si3 7(8) . . . . ?
C31 C32 Si3 C34 -3(3) . . . . ?
C31 C32 Si3 C33 -122(3) . . . . ?
C31 C32 Si3 C35 117(3) . . . . ?
